data_2228433
loop_
_publ_author_name
'Xu, Hui-Jun'
'Li, Yu'
'Du, Qing-Yang'

_publ_section_title
;
 <i>cis</i>-Dichlorido[2-methyl-8-(pyridin-2-ylmethoxy)quinoline-\k^3^<i>N</i>,<i>O</i>,<i>N</i>'](triphenylphosphane-\k<i>P</i>)ruthenium(II)
 methanol monosolvate
;
_journal_coeditor_code JH2228
_journal_issue 12
_journal_name_full 'Acta Crystallographica Section E'
_journal_page_first m1679
_journal_paper_doi 10.1107/S1600536810047033
_journal_volume 66
_journal_year 2010
_chemical_formula_iupac '[Ru Cl2 (C16 H14 N2 O) (C18 H15 P)], C H4 O'
_chemical_formula_moiety 'C34 H29 Cl2 N2 O P Ru, C H4 O'
_chemical_formula_sum 'C35 H33 Cl2 N2 O2 P Ru'
_chemical_formula_weight 716.57
_chemical_name_systematic
;
<i>cis</i>-Dichlorido[2-methyl-8-(pyridin-2-ylmethoxy)quinoline-
\k^3^<i>N</i>,<i>O</i>,<i>N</i>'](triphenylphosphane-\k<i>P</i>)ruthenium(II)
methanol monosolvate
;
_space_group_IT_number 19
_symmetry_cell_setting orthorhombic
_symmetry_space_group_name_Hall 'P 2ac 2ab'
_symmetry_space_group_name_H-M 'P 21 21 21'
_atom_sites_solution_hydrogens geom
_atom_sites_solution_primary direct
_atom_sites_solution_secondary difmap
_audit_creation_method SHELXL-97
_cell_angle_alpha 90.00
_cell_angle_beta 90.00
_cell_angle_gamma 90.00
_cell_formula_units_Z 4
_cell_length_a 8.868(2)
_cell_length_b 11.480(2)
_cell_length_c 31.6351(18)
_cell_measurement_reflns_used 592
_cell_measurement_temperature 291(2)
_cell_measurement_theta_max 13.18
_cell_measurement_theta_min 2.38
_cell_volume 3220.6(9)
_computing_cell_refinement 'SAINT-Plus (Bruker, 2003)'
_computing_data_collection 'SMART (Bruker, 2003)'
_computing_data_reduction 'SAINT-Plus (Bruker, 2003)'
_computing_molecular_graphics 'SHELXTL (Sheldrick, 2008)'
_computing_publication_material 'SHELXTL (Sheldrick, 2008)'
_computing_structure_refinement 'SHELXL97 (Sheldrick, 2008)'
_computing_structure_solution 'SHELXS97 (Sheldrick, 2008)'
_diffrn_ambient_temperature 291(2)
_diffrn_measured_fraction_theta_full 1.000
_diffrn_measured_fraction_theta_max 1.000
_diffrn_measurement_device_type 'Bruker SMART APEX CCD'
_diffrn_measurement_method 'phi and omega scans'
_diffrn_radiation_monochromator graphite
_diffrn_radiation_source 'sealed tube'
_diffrn_radiation_type MoK\a
_diffrn_radiation_wavelength 0.71073
_diffrn_reflns_av_R_equivalents 0.0300
_diffrn_reflns_av_sigmaI/netI 0.0473
_diffrn_reflns_limit_h_max 9
_diffrn_reflns_limit_h_min -10
_diffrn_reflns_limit_k_max 10
_diffrn_reflns_limit_k_min -14
_diffrn_reflns_limit_l_max 38
_diffrn_reflns_limit_l_min -38
_diffrn_reflns_number 17669
_diffrn_reflns_theta_full 26.00
_diffrn_reflns_theta_max 26.00
_diffrn_reflns_theta_min 1.89
_exptl_absorpt_coefficient_mu 0.737
_exptl_absorpt_correction_T_max 0.8547
_exptl_absorpt_correction_T_min 0.8202
_exptl_absorpt_correction_type multi-scan
_exptl_absorpt_process_details '(SADABS; Sheldrick, 2003)'
_exptl_crystal_colour orange
_exptl_crystal_density_diffrn 1.478
_exptl_crystal_density_method 'not measured'
_exptl_crystal_description block
_exptl_crystal_F_000 1464
_exptl_crystal_size_max 0.28
_exptl_crystal_size_mid 0.24
_exptl_crystal_size_min 0.22
_refine_diff_density_max 0.703
_refine_diff_density_min -0.909
_refine_ls_abs_structure_details 'Flack (1983), 2722 Friedel pairs'
_refine_ls_abs_structure_Flack 0.06(4)
_refine_ls_extinction_method none
_refine_ls_goodness_of_fit_ref 1.096
_refine_ls_hydrogen_treatment constr
_refine_ls_matrix_type full
_refine_ls_number_parameters 391
_refine_ls_number_reflns 6304
_refine_ls_number_restraints 0
_refine_ls_restrained_S_all 1.096
_refine_ls_R_factor_all 0.0597
_refine_ls_R_factor_gt 0.0485
_refine_ls_shift/su_max 0.000
_refine_ls_shift/su_mean 0.000
_refine_ls_structure_factor_coef Fsqd
_refine_ls_weighting_details 'calc w=1/[\s^2^(Fo^2^)+(0.06P)^2^+1.99P] where P=(Fo^2^+2Fc^2^)/3'
_refine_ls_weighting_scheme calc
_refine_ls_wR_factor_gt 0.1135
_refine_ls_wR_factor_ref 0.1167
_reflns_number_gt 5620
_reflns_number_total 6304
_reflns_threshold_expression I>2sigma(I)
_cod_data_source_file jh2228.cif
_cod_data_source_block I
_cod_original_cell_volume 3220.7(10)
_cod_database_code 2228433
_cod_database_fobs_code 2228433

loop_
_symmetry_equiv_pos_as_xyz
'x, y, z'
'-x+1/2, -y, z+1/2'
'x+1/2, -y+1/2, -z'
'-x, y+1/2, -z+1/2'

loop_
_atom_site_type_symbol
_atom_site_label
_atom_site_fract_x
_atom_site_fract_y
_atom_site_fract_z
_atom_site_U_iso_or_equiv
_atom_site_adp_type
_atom_site_calc_flag
_atom_site_refinement_flags
_atom_site_occupancy
_atom_site_disorder_assembly
_atom_site_disorder_group
C C1 0.1967(7) 0.4572(6) 0.6458(2) 0.0547(15) Uani d . 1 . .
H H1 0.1733 0.4993 0.6216 0.066 Uiso calc R 1 . .
C C2 0.0977(8) 0.3754(6) 0.6601(2) 0.0547(16) Uani d . 1 . .
H H2 0.0091 0.3628 0.6451 0.066 Uiso calc R 1 . .
C C3 0.1231(7) 0.3129(5) 0.69486(18) 0.0481(14) Uani d . 1 . .
H H3 0.0548 0.2561 0.7033 0.058 Uiso calc R 1 . .
C C4 0.2514(7) 0.3333(5) 0.71807(18) 0.0482(14) Uani d . 1 . .
H H4 0.2707 0.2934 0.7431 0.058 Uiso calc R 1 . .
C C5 0.3511(6) 0.4166(5) 0.70246(16) 0.0396(11) Uani d . 1 . .
C C6 0.4939(7) 0.4460(5) 0.72707(17) 0.0455(12) Uani d . 1 . .
H H6A 0.4734 0.5064 0.7477 0.055 Uiso calc R 1 . .
H H6B 0.5309 0.3776 0.7418 0.055 Uiso calc R 1 . .
C C7 0.7414(7) 0.5321(5) 0.71092(17) 0.0406(12) Uani d . 1 . .
C C8 0.8219(7) 0.4838(5) 0.74429(15) 0.0424(13) Uani d . 1 . .
H H8 0.7791 0.4250 0.7606 0.051 Uiso calc R 1 . .
C C9 0.9665(7) 0.5233(5) 0.75332(18) 0.0512(17) Uani d . 1 . .
H H9 1.0204 0.4910 0.7757 0.061 Uiso calc R 1 . .
C C10 1.0306(6) 0.6112(5) 0.72899(18) 0.0499(15) Uani d . 1 . .
H H10 1.1273 0.6376 0.7350 0.060 Uiso calc R 1 . .
C C11 0.9500(6) 0.6594(5) 0.69561(19) 0.0416(13) Uani d . 1 . .
C C12 0.8054(6) 0.6199(5) 0.68658(18) 0.0409(12) Uani d . 1 . .
C C13 0.7889(7) 0.7560(5) 0.6289(2) 0.0498(15) Uani d . 1 . .
C C14 0.9335(6) 0.7956(5) 0.63790(18) 0.0481(14) Uani d . 1 . .
H H14 0.9764 0.8543 0.6216 0.058 Uiso calc R 1 . .
C C15 1.0141(8) 0.7473(4) 0.67127(15) 0.0461(13) Uani d . 1 . .
H H15 1.1108 0.7737 0.6773 0.055 Uiso calc R 1 . .
C C16 0.6974(8) 0.8152(6) 0.59660(19) 0.0556(16) Uani d . 1 . .
H H16A 0.6168 0.7648 0.5878 0.083 Uiso calc R 1 . .
H H16B 0.7595 0.8337 0.5727 0.083 Uiso calc R 1 . .
H H16C 0.6561 0.8855 0.6082 0.083 Uiso calc R 1 . .
C C17 0.4278(6) 0.3833(5) 0.56457(16) 0.0389(12) Uani d . 1 . .
C C18 0.3214(7) 0.4467(5) 0.54310(19) 0.0492(15) Uani d . 1 . .
H H18 0.3255 0.5276 0.5434 0.059 Uiso calc R 1 . .
C C19 0.2062(7) 0.3896(6) 0.52066(19) 0.0520(16) Uani d . 1 . .
H H19 0.1352 0.4319 0.5054 0.062 Uiso calc R 1 . .
C C20 0.2012(7) 0.2744(5) 0.5218(2) 0.0510(15) Uani d . 1 . .
H H20 0.1250 0.2367 0.5069 0.061 Uiso calc R 1 . .
C C21 0.3002(7) 0.2094(6) 0.54320(19) 0.0514(15) Uani d . 1 . .
H H21 0.2917 0.1287 0.5429 0.062 Uiso calc R 1 . .
C C22 0.4163(8) 0.2625(5) 0.5660(2) 0.0526(15) Uani d . 1 . .
H H22 0.4840 0.2183 0.5818 0.063 Uiso calc R 1 . .
C C23 0.6972(6) 0.3305(5) 0.61146(17) 0.0397(12) Uani d . 1 . .
C C24 0.6582(7) 0.2702(5) 0.64730(19) 0.0469(13) Uani d . 1 . .
H H24 0.5781 0.2966 0.6637 0.056 Uiso calc R 1 . .
C C25 0.7358(8) 0.1700(5) 0.65976(17) 0.0490(15) Uani d . 1 . .
H H25 0.7136 0.1346 0.6855 0.059 Uiso calc R 1 . .
C C26 0.8444(8) 0.1244(5) 0.63414(19) 0.0529(16) Uani d . 1 . .
H H26 0.8935 0.0559 0.6416 0.063 Uiso calc R 1 . .
C C27 0.8805(6) 0.1802(4) 0.59724(17) 0.0401(12) Uani d . 1 . .
H H27 0.9554 0.1497 0.5799 0.048 Uiso calc R 1 . .
C C28 0.8063(7) 0.2826(5) 0.58537(16) 0.0407(12) Uani d . 1 . .
H H28 0.8302 0.3186 0.5599 0.049 Uiso calc R 1 . .
C C29 0.6986(7) 0.5251(5) 0.55537(18) 0.0456(14) Uani d . 1 . .
C C30 0.6518(7) 0.5601(5) 0.51666(17) 0.0462(14) Uani d . 1 . .
H H30 0.5546 0.5422 0.5077 0.055 Uiso calc R 1 . .
C C31 0.7457(7) 0.6215(5) 0.4905(2) 0.0510(16) Uani d . 1 . .
H H31 0.7118 0.6441 0.4639 0.061 Uiso calc R 1 . .
C C32 0.8927(7) 0.6507(5) 0.50324(19) 0.0485(15) Uani d . 1 . .
H H32 0.9544 0.6944 0.4855 0.058 Uiso calc R 1 . .
C C33 0.9447(7) 0.6144(5) 0.54189(19) 0.0499(15) Uani d . 1 . .
H H33 1.0441 0.6272 0.5500 0.060 Uiso calc R 1 . .
C C34 0.8443(7) 0.5582(5) 0.56832(18) 0.0446(14) Uani d . 1 . .
H H34 0.8742 0.5415 0.5958 0.054 Uiso calc R 1 . .
C C35 0.3573(7) 1.0239(6) 0.6490(2) 0.0559(16) Uani d . 1 . .
H H35A 0.3218 1.1028 0.6508 0.084 Uiso calc R 1 . .
H H35B 0.4463 1.0214 0.6317 0.084 Uiso calc R 1 . .
H H35C 0.3806 0.9956 0.6768 0.084 Uiso calc R 1 . .
Cl Cl1 0.43030(16) 0.71863(12) 0.70588(4) 0.0412(3) Uani d . 1 . .
Cl Cl2 0.35481(17) 0.69468(12) 0.60054(5) 0.0474(3) Uani d . 1 . .
N N1 0.3286(5) 0.4787(4) 0.66606(13) 0.0385(10) Uani d . 1 . .
N N2 0.7249(5) 0.6682(4) 0.65321(14) 0.0433(11) Uani d . 1 . .
O O1 0.6057(4) 0.4866(3) 0.69627(11) 0.0388(8) Uani d . 1 . .
O O2 0.2468(5) 0.9549(4) 0.63110(15) 0.0588(12) Uani d . 1 . .
H H2A 0.2852 0.8955 0.6216 0.071 Uiso calc R 1 . .
P P1 0.57943(18) 0.45692(12) 0.59589(4) 0.0401(3) Uani d . 1 . .
Ru Ru1 0.50826(5) 0.58272(3) 0.648543(12) 0.03625(11) Uani d . 1 . .

loop_
_atom_site_aniso_label
_atom_site_aniso_U_11
_atom_site_aniso_U_22
_atom_site_aniso_U_33
_atom_site_aniso_U_12
_atom_site_aniso_U_13
_atom_site_aniso_U_23
C1 0.050(3) 0.057(4) 0.057(4) -0.008(3) -0.002(3) -0.018(3)
C2 0.056(4) 0.058(4) 0.051(4) -0.014(3) -0.004(3) 0.008(3)
C3 0.054(4) 0.044(3) 0.047(3) -0.016(3) -0.014(3) 0.011(3)
C4 0.051(3) 0.050(3) 0.043(3) -0.005(3) -0.011(3) 0.008(3)
C5 0.041(3) 0.035(3) 0.044(3) 0.004(3) 0.004(2) 0.001(2)
C6 0.039(3) 0.049(3) 0.049(3) 0.012(3) -0.001(3) 0.018(2)
C7 0.042(3) 0.036(3) 0.044(3) -0.002(2) -0.012(2) -0.004(2)
C8 0.049(3) 0.051(3) 0.027(3) -0.012(3) -0.006(2) 0.006(2)
C9 0.057(5) 0.058(4) 0.038(3) 0.015(3) -0.019(3) -0.021(3)
C10 0.038(3) 0.059(4) 0.052(3) 0.005(3) -0.015(3) -0.016(3)
C11 0.030(3) 0.043(3) 0.051(3) -0.006(2) 0.001(2) -0.009(2)
C12 0.037(3) 0.034(3) 0.052(3) 0.000(2) -0.006(2) -0.012(2)
C13 0.057(4) 0.036(3) 0.056(3) -0.002(3) 0.002(3) -0.001(3)
C14 0.033(3) 0.056(3) 0.055(3) -0.005(3) 0.011(3) -0.012(3)
C15 0.053(3) 0.044(3) 0.041(3) 0.004(3) 0.019(3) -0.015(2)
C16 0.069(4) 0.051(4) 0.047(3) -0.009(3) 0.009(3) 0.011(3)
C17 0.043(3) 0.040(3) 0.034(3) 0.005(2) 0.004(2) -0.021(2)
C18 0.051(3) 0.039(3) 0.058(4) -0.001(3) -0.018(3) -0.019(3)
C19 0.043(3) 0.059(4) 0.054(4) 0.015(3) -0.011(3) -0.019(3)
C20 0.045(3) 0.044(3) 0.063(4) -0.003(3) -0.013(3) -0.022(3)
C21 0.043(3) 0.057(4) 0.054(3) -0.011(3) -0.011(3) -0.014(3)
C22 0.056(4) 0.037(3) 0.065(4) -0.015(3) -0.009(3) 0.005(3)
C23 0.037(3) 0.035(3) 0.047(3) -0.008(2) -0.009(2) -0.008(2)
C24 0.057(3) 0.039(3) 0.044(3) 0.001(2) -0.021(3) 0.000(3)
C25 0.067(4) 0.045(3) 0.035(3) 0.005(3) 0.001(3) 0.024(2)
C26 0.069(4) 0.037(3) 0.053(3) 0.022(3) -0.009(3) 0.003(3)
C27 0.041(3) 0.031(3) 0.048(3) 0.013(2) -0.012(2) -0.016(2)
C28 0.051(3) 0.046(3) 0.025(2) 0.000(3) -0.012(2) -0.004(2)
C29 0.053(3) 0.040(3) 0.044(3) 0.015(3) 0.009(3) 0.013(3)
C30 0.055(4) 0.045(3) 0.039(3) 0.004(3) 0.001(3) 0.003(2)
C31 0.049(3) 0.046(3) 0.058(4) 0.025(3) 0.019(3) 0.017(3)
C32 0.048(4) 0.047(3) 0.051(3) 0.016(3) 0.013(3) 0.026(3)
C33 0.056(4) 0.041(3) 0.054(3) 0.015(2) 0.014(3) 0.006(3)
C34 0.055(3) 0.034(3) 0.044(3) 0.007(2) 0.020(3) 0.006(2)
C35 0.064(4) 0.057(4) 0.046(3) -0.013(3) 0.023(3) -0.020(3)
Cl1 0.0449(7) 0.0410(7) 0.0376(6) -0.0005(6) -0.0036(6) -0.0007(5)
Cl2 0.0492(8) 0.0461(8) 0.0470(7) -0.0014(6) -0.0080(6) 0.0143(6)
N1 0.047(3) 0.043(3) 0.0254(19) -0.003(2) -0.0019(19) -0.0066(18)
N2 0.047(3) 0.048(3) 0.035(2) -0.006(2) -0.007(2) -0.006(2)
O1 0.045(2) 0.0283(18) 0.043(2) -0.0104(15) -0.0085(17) 0.0118(16)
O2 0.059(3) 0.048(3) 0.069(3) 0.022(2) -0.015(2) -0.021(2)
P1 0.0446(8) 0.0387(7) 0.0369(7) 0.0004(6) -0.0016(6) -0.0002(6)
Ru1 0.0366(2) 0.03698(19) 0.03518(19) -0.0014(2) -0.0037(2) 0.00081(16)

loop_
_atom_type_symbol
_atom_type_description
_atom_type_scat_dispersion_real
_atom_type_scat_dispersion_imag
_atom_type_scat_source
C C 0.0033 0.0016 'International Tables Vol C Tables 4.2.6.8 and 6.1.1.4'
H H 0.0000 0.0000 'International Tables Vol C Tables 4.2.6.8 and 6.1.1.4'
N N 0.0061 0.0033 'International Tables Vol C Tables 4.2.6.8 and 6.1.1.4'
O O 0.0106 0.0060 'International Tables Vol C Tables 4.2.6.8 and 6.1.1.4'
Cl Cl 0.1484 0.1585 'International Tables Vol C Tables 4.2.6.8 and 6.1.1.4'
Ru Ru -1.2594 0.8363 'International Tables Vol C Tables 4.2.6.8 and 6.1.1.4'
P P 0.1023 0.0942 'International Tables Vol C Tables 4.2.6.8 and 6.1.1.4'

loop_
_geom_angle_atom_site_label_1
_geom_angle_atom_site_label_2
_geom_angle_atom_site_label_3
_geom_angle_site_symmetry_1
_geom_angle_site_symmetry_3
_geom_angle
_geom_angle_publ_flag
N1 C1 C2 . . 121.7(7) ?
N1 C1 H1 . . 119.2 ?
C2 C1 H1 . . 119.2 ?
C3 C2 C1 . . 122.4(7) ?
C3 C2 H2 . . 118.8 ?
C1 C2 H2 . . 118.8 ?
C2 C3 C4 . . 119.3(6) ?
C2 C3 H3 . . 120.4 ?
C4 C3 H3 . . 120.4 ?
C3 C4 C5 . . 117.0(5) ?
C3 C4 H4 . . 121.5 ?
C5 C4 H4 . . 121.5 ?
N1 C5 C4 . . 124.3(5) ?
N1 C5 C6 . . 115.8(5) ?
C4 C5 C6 . . 119.9(5) ?
O1 C6 C5 . . 107.0(4) ?
O1 C6 H6A . . 110.3 ?
C5 C6 H6A . . 110.3 ?
O1 C6 H6B . . 110.3 ?
C5 C6 H6B . . 110.3 ?
H6A C6 H6B . . 108.6 ?
C8 C7 C12 . . 120.0(5) ?
C8 C7 O1 . . 123.2(5) ?
C12 C7 O1 . . 116.2(5) ?
C9 C8 C7 . . 120.0(5) ?
C9 C8 H8 . . 120.0 ?
C7 C8 H8 . . 120.0 ?
C8 C9 C10 . . 120.0(5) ?
C8 C9 H9 . . 120.0 ?
C10 C9 H9 . . 120.0 ?
C11 C10 C9 . . 120.0(5) ?
C11 C10 H10 . . 120.0 ?
C9 C10 H10 . . 120.0 ?
C12 C11 C10 . . 120.0(5) ?
C12 C11 C15 . . 120.0(6) ?
C10 C11 C15 . . 120.0(5) ?
C11 C12 N2 . . 120.0(5) ?
C11 C12 C7 . . 120.0(5) ?
N2 C12 C7 . . 120.0(5) ?
N2 C13 C14 . . 120.0(6) ?
N2 C13 C16 . . 119.6(6) ?
C14 C13 C16 . . 120.1(6) ?
C13 C14 C15 . . 120.0(6) ?
C13 C14 H14 . . 120.0 ?
C15 C14 H14 . . 120.0 ?
C14 C15 C11 . . 120.0(6) ?
C14 C15 H15 . . 120.0 ?
C11 C15 H15 . . 120.0 ?
C13 C16 H16A . . 109.5 ?
C13 C16 H16B . . 109.5 ?
H16A C16 H16B . . 109.5 ?
C13 C16 H16C . . 109.5 ?
H16A C16 H16C . . 109.5 ?
H16B C16 H16C . . 109.5 ?
C18 C17 C22 . . 119.7(5) ?
C18 C17 P1 . . 121.1(4) ?
C22 C17 P1 . . 119.0(5) ?
C17 C18 C19 . . 120.2(5) ?
C17 C18 H18 . . 119.9 ?
C19 C18 H18 . . 119.9 ?
C20 C19 C18 . . 118.5(6) ?
C20 C19 H19 . . 120.8 ?
C18 C19 H19 . . 120.8 ?
C19 C20 C21 . . 123.3(6) ?
C19 C20 H20 . . 118.4 ?
C21 C20 H20 . . 118.4 ?
C20 C21 C22 . . 120.2(6) ?
C20 C21 H21 . . 119.9 ?
C22 C21 H21 . . 119.9 ?
C17 C22 C21 . . 118.1(6) ?
C17 C22 H22 . . 121.0 ?
C21 C22 H22 . . 121.0 ?
C24 C23 C28 . . 117.9(5) ?
C24 C23 P1 . . 118.2(4) ?
C28 C23 P1 . . 123.1(4) ?
C23 C24 C25 . . 121.6(6) ?
C23 C24 H24 . . 119.2 ?
C25 C24 H24 . . 119.2 ?
C26 C25 C24 . . 119.8(5) ?
C26 C25 H25 . . 120.1 ?
C24 C25 H25 . . 120.1 ?
C25 C26 C27 . . 119.5(5) ?
C25 C26 H26 . . 120.2 ?
C27 C26 H26 . . 120.2 ?
C26 C27 C28 . . 120.8(5) ?
C26 C27 H27 . . 119.6 ?
C28 C27 H27 . . 119.6 ?
C23 C28 C27 . . 120.2(5) ?
C23 C28 H28 . . 119.9 ?
C27 C28 H28 . . 119.9 ?
C30 C29 C34 . . 117.7(6) ?
C30 C29 P1 . . 125.5(5) ?
C34 C29 P1 . . 116.1(4) ?
C29 C30 C31 . . 120.8(6) ?
C29 C30 H30 . . 119.6 ?
C31 C30 H30 . . 119.6 ?
C30 C31 C32 . . 120.9(6) ?
C30 C31 H31 . . 119.5 ?
C32 C31 H31 . . 119.5 ?
C33 C32 C31 . . 119.7(6) ?
C33 C32 H32 . . 120.1 ?
C31 C32 H32 . . 120.1 ?
C32 C33 C34 . . 117.7(6) ?
C32 C33 H33 . . 121.2 ?
C34 C33 H33 . . 121.2 ?
C33 C34 C29 . . 122.8(6) ?
C33 C34 H34 . . 118.6 ?
C29 C34 H34 . . 118.6 ?
O2 C35 H35A . . 109.5 ?
O2 C35 H35B . . 109.5 ?
H35A C35 H35B . . 109.5 ?
O2 C35 H35C . . 109.5 ?
H35A C35 H35C . . 109.5 ?
H35B C35 H35C . . 109.5 ?
C1 N1 C5 . . 115.3(5) ?
C1 N1 Ru1 . . 130.1(4) ?
C5 N1 Ru1 . . 114.5(4) ?
C13 N2 C12 . . 120.0(5) ?
C13 N2 Ru1 . . 130.9(4) ?
C12 N2 Ru1 . . 109.1(4) ?
C7 O1 C6 . . 118.9(4) ?
C7 O1 Ru1 . . 113.9(3) ?
C6 O1 Ru1 . . 111.9(3) ?
C35 O2 H2A . . 109.5 ?
C29 P1 C23 . . 101.2(3) ?
C29 P1 C17 . . 103.7(3) ?
C23 P1 C17 . . 101.1(2) ?
C29 P1 Ru1 . . 113.4(2) ?
C23 P1 Ru1 . . 117.07(18) ?
C17 P1 Ru1 . . 118.10(17) ?
O1 Ru1 N1 . . 79.47(17) ?
O1 Ru1 N2 . . 79.66(16) ?
N1 Ru1 N2 . . 158.25(17) ?
O1 Ru1 P1 . . 94.55(11) ?
N1 Ru1 P1 . . 92.46(12) ?
N2 Ru1 P1 . . 95.22(13) ?
O1 Ru1 Cl2 . . 169.80(11) ?
N1 Ru1 Cl2 . . 92.40(14) ?
N2 Ru1 Cl2 . . 107.61(13) ?
P1 Ru1 Cl2 . . 91.93(6) ?
O1 Ru1 Cl1 . . 85.32(11) ?
N1 Ru1 Cl1 . . 87.29(12) ?
N2 Ru1 Cl1 . . 84.98(13) ?
P1 Ru1 Cl1 . . 179.74(6) ?
Cl2 Ru1 Cl1 . . 88.17(5) ?

loop_
_geom_bond_atom_site_label_1
_geom_bond_atom_site_label_2
_geom_bond_site_symmetry_2
_geom_bond_distance
_geom_bond_publ_flag
C1 N1 . 1.356(8) ?
C1 C2 . 1.362(9) ?
C1 H1 . 0.9300 ?
C2 C3 . 1.332(8) ?
C2 H2 . 0.9300 ?
C3 C4 . 1.374(8) ?
C3 H3 . 0.9300 ?
C4 C5 . 1.393(8) ?
C4 H4 . 0.9300 ?
C5 N1 . 1.369(7) ?
C5 C6 . 1.524(8) ?
C6 O1 . 1.466(7) ?
C6 H6A . 0.9700 ?
C6 H6B . 0.9700 ?
C7 C8 . 1.390(8) ?
C7 C12 . 1.390(8) ?
C7 O1 . 1.391(7) ?
C8 C9 . 1.390(9) ?
C8 H8 . 0.9300 ?
C9 C10 . 1.390(9) ?
C9 H9 . 0.9300 ?
C10 C11 . 1.390(8) ?
C10 H10 . 0.9300 ?
C11 C12 . 1.390(8) ?
C11 C15 . 1.390(8) ?
C12 N2 . 1.390(7) ?
C13 N2 . 1.390(8) ?
C13 C14 . 1.390(9) ?
C13 C16 . 1.470(9) ?
C14 C15 . 1.390(9) ?
C14 H14 . 0.9300 ?
C15 H15 . 0.9300 ?
C16 H16A . 0.9600 ?
C16 H16B . 0.9600 ?
C16 H16C . 0.9600 ?
C17 C18 . 1.371(8) ?
C17 C22 . 1.392(8) ?
C17 P1 . 1.872(6) ?
C18 C19 . 1.406(8) ?
C18 H18 . 0.9300 ?
C19 C20 . 1.325(9) ?
C19 H19 . 0.9300 ?
C20 C21 . 1.337(9) ?
C20 H20 . 0.9300 ?
C21 C22 . 1.398(8) ?
C21 H21 . 0.9300 ?
C22 H22 . 0.9300 ?
C23 C24 . 1.373(8) ?
C23 C28 . 1.385(8) ?
C23 P1 . 1.855(6) ?
C24 C25 . 1.397(8) ?
C24 H24 . 0.9300 ?
C25 C26 . 1.363(9) ?
C25 H25 . 0.9300 ?
C26 C27 . 1.370(8) ?
C26 H26 . 0.9300 ?
C27 C28 . 1.398(7) ?
C27 H27 . 0.9300 ?
C28 H28 . 0.9300 ?
C29 C30 . 1.354(8) ?
C29 C34 . 1.407(9) ?
C29 P1 . 1.837(6) ?
C30 C31 . 1.369(8) ?
C30 H30 . 0.9300 ?
C31 C32 . 1.404(9) ?
C31 H31 . 0.9300 ?
C32 C33 . 1.372(8) ?
C32 H32 . 0.9300 ?
C33 C34 . 1.382(8) ?
C33 H33 . 0.9300 ?
C34 H34 . 0.9300 ?
C35 O2 . 1.381(7) ?
C35 H35A . 0.9600 ?
C35 H35B . 0.9600 ?
C35 H35C . 0.9600 ?
Cl1 Ru1 . 2.4905(14) ?
Cl2 Ru1 . 2.4104(14) ?
N1 Ru1 . 2.067(5) ?
N2 Ru1 . 2.162(5) ?
O1 Ru1 . 2.060(3) ?
O2 H2A . 0.8200 ?
P1 Ru1 . 2.2931(15) ?
